data_7203546
loop_
_publ_author_name
'Banerjee, Rahul'
'Saha, Binoy K.'
'Desiraju, Gautam R.'

_publ_section_title
;
 Synthon robustness in saccharinate salts of some substituted pyridines
;
_journal_issue 9
_journal_name_full CrystEngComm
_journal_page_first 680
_journal_paper_doi 10.1039/b608926g
_journal_volume 8
_journal_year 2006
_chemical_formula_moiety 'C7 H4 N O3 S, C6 H8 N'
_chemical_formula_sum 'C13 H12 N2 O3 S'
_chemical_formula_weight 276.31
_chemical_melting_point 202
_chemical_name_common 'saccharin, 4-picoline'
_chemical_name_systematic
;
saccharin, 4-picoline
;
_space_group_IT_number 2
_symmetry_cell_setting triclinic
_symmetry_space_group_name_Hall '-P 1'
_symmetry_space_group_name_H-M 'P -1'
_atom_sites_solution_hydrogens geom
_atom_sites_solution_primary direct
_atom_sites_solution_secondary difmap
_audit_creation_method SHELXL-97
_cell_angle_alpha 88.0950(10)
_cell_angle_beta 76.7170(10)
_cell_angle_gamma 81.4900(10)
_cell_formula_units_Z 4
_cell_length_a 7.4299(5)
_cell_length_b 11.1506(7)
_cell_length_c 15.3450(9)
_cell_measurement_reflns_used 7111
_cell_measurement_temperature 100(2)
_cell_measurement_theta_max 28.27
_cell_measurement_theta_min 2.30
_cell_volume 1223.67(13)
_computing_cell_refinement 'Bruker SMART'
_computing_data_collection 'Bruker SMART'
_computing_data_reduction 'Bruker SAINT'
_computing_molecular_graphics 'Bruker SHELXTL'
_computing_publication_material 'Bruker SHELXTL'
_computing_structure_refinement 'SHELXL-97 (Sheldrick, 1997)'
_computing_structure_solution 'SHELXS-97 (Sheldrick, 1990)'
_diffrn_ambient_temperature 100(2)
_diffrn_measured_fraction_theta_full 0.994
_diffrn_measured_fraction_theta_max 0.994
_diffrn_measurement_device_type 'CCD area detector'
_diffrn_measurement_method 'phi and omega scans'
_diffrn_radiation_monochromator graphite
_diffrn_radiation_source 'fine-focus sealed tube'
_diffrn_radiation_type MoK\a
_diffrn_radiation_wavelength 0.71073
_diffrn_reflns_av_R_equivalents 0.0189
_diffrn_reflns_av_sigmaI/netI 0.0253
_diffrn_reflns_limit_h_max 9
_diffrn_reflns_limit_h_min -8
_diffrn_reflns_limit_k_max 13
_diffrn_reflns_limit_k_min -13
_diffrn_reflns_limit_l_max 15
_diffrn_reflns_limit_l_min -18
_diffrn_reflns_number 10008
_diffrn_reflns_theta_full 26.00
_diffrn_reflns_theta_max 26.00
_diffrn_reflns_theta_min 1.36
_exptl_absorpt_coefficient_mu 0.270
_exptl_absorpt_correction_T_max 0.934
_exptl_absorpt_correction_T_min 0.920
_exptl_absorpt_correction_type multi-scan
_exptl_absorpt_process_details 'Bruker Nonius area detector scaling and absorption correction - V2.10'
_exptl_crystal_colour colourless
_exptl_crystal_density_diffrn 1.500
_exptl_crystal_density_method 'not measured'
_exptl_crystal_description block
_exptl_crystal_F_000 576
_exptl_crystal_size_max 0.32
_exptl_crystal_size_mid 0.30
_exptl_crystal_size_min 0.25
_refine_diff_density_max 0.433
_refine_diff_density_min -0.445
_refine_diff_density_rms 0.058
_refine_ls_extinction_coef 0.0105(10)
_refine_ls_extinction_expression Fc^*^=kFc[1+0.001xFc^2^\l^3^/sin(2\q)]^-1/4^
_refine_ls_extinction_method SHELXL
_refine_ls_goodness_of_fit_ref 1.138
_refine_ls_hydrogen_treatment mixed
_refine_ls_matrix_type full
_refine_ls_number_parameters 354
_refine_ls_number_reflns 4770
_refine_ls_number_restraints 0
_refine_ls_restrained_S_all 1.138
_refine_ls_R_factor_all 0.0411
_refine_ls_R_factor_gt 0.0388
_refine_ls_shift/su_max 0.012
_refine_ls_shift/su_mean 0.001
_refine_ls_structure_factor_coef Fsqd
_refine_ls_weighting_details 'calc w=1/[\s^2^(Fo^2^)+(0.0299P)^2^+1.4391P] where P=(Fo^2^+2Fc^2^)/3'
_refine_ls_weighting_scheme calc
_refine_ls_wR_factor_gt 0.0981
_refine_ls_wR_factor_ref 0.0995
_reflns_number_gt 4486
_reflns_number_total 4770
_reflns_threshold_expression >2sigma(I)
_cod_data_source_file b608926g.txt
_cod_data_source_block an50_m
_cod_depositor_comments
;
The following automatic conversions were performed:
'_symmetry_cell_setting' value 'Triclinic' changed to 'triclinic'
according to '/home/saulius/struct/CIF-dictionaries/cif_core.dic'
dictionary named 'cif_core.dic' version 2.4.1 from 2010-06-29.

Automatic conversion script
Id: cif_fix_enum 1527 2010-12-29 10:47:43Z saulius 
;
_cod_original_sg_symbol_H-M P-1
_cod_database_code 7203546

loop_
_symmetry_equiv_pos_as_xyz
'x, y, z'
'-x, -y, -z'

loop_
_atom_site_label
_atom_site_type_symbol
_atom_site_fract_x
_atom_site_fract_y
_atom_site_fract_z
_atom_site_U_iso_or_equiv
_atom_site_adp_type
_atom_site_occupancy
_atom_site_symmetry_multiplicity
_atom_site_calc_flag
_atom_site_refinement_flags
_atom_site_disorder_assembly
_atom_site_disorder_group
S1 S 0.82198(7) 0.79408(4) 0.45934(3) 0.01678(13) Uani 1 1 d . . .
O1 O 0.6931(2) 0.52590(12) 0.58893(9) 0.0224(3) Uani 1 1 d . . .
O3 O 0.6852(2) 0.85964(13) 0.41531(9) 0.0218(3) Uani 1 1 d . . .
O2 O 1.0131(2) 0.80690(13) 0.41848(10) 0.0228(3) Uani 1 1 d . . .
N1 N 0.7925(2) 0.65283(15) 0.47210(11) 0.0189(4) Uani 1 1 d . . .
C7 C 0.7667(3) 0.83355(18) 0.57450(13) 0.0164(4) Uani 1 1 d . . .
C1 C 0.7318(3) 0.62716(18) 0.55923(13) 0.0175(4) Uani 1 1 d . . .
C3 C 0.6530(3) 0.73412(19) 0.71376(13) 0.0194(4) Uani 1 1 d . . .
H3 H 0.6138 0.6650 0.7463 0.023 Uiso 1 1 calc R . .
C6 C 0.7681(3) 0.94083(18) 0.61664(14) 0.0197(4) Uani 1 1 d . . .
H6 H 0.8069 1.0098 0.5838 0.024 Uiso 1 1 calc R . .
C4 C 0.6517(3) 0.8422(2) 0.75712(14) 0.0222(4) Uani 1 1 d . . .
H4 H 0.6102 0.8470 0.8204 0.027 Uiso 1 1 calc R . .
C2 C 0.7136(3) 0.73128(17) 0.62144(13) 0.0166(4) Uani 1 1 d . . .
C5 C 0.7099(3) 0.94297(19) 0.70954(14) 0.0223(4) Uani 1 1 d . . .
H5 H 0.7100 1.0149 0.7411 0.027 Uiso 1 1 calc R . .
S2 S 0.78494(7) 0.28750(4) 1.05339(3) 0.01838(14) Uani 1 1 d . . .
O4 O 0.7712(2) 0.03214(12) 0.91262(9) 0.0219(3) Uani 1 1 d . . .
O6 O 0.9400(2) 0.29180(14) 1.09432(10) 0.0255(3) Uani 1 1 d . . .
O5 O 0.6089(2) 0.35473(13) 1.09997(10) 0.0251(3) Uani 1 1 d . . .
N3 N 0.3000(2) 0.14142(15) 0.96253(12) 0.0187(4) Uani 1 1 d . . .
N2 N 0.7608(2) 0.14978(15) 1.03406(11) 0.0207(4) Uani 1 1 d . . .
C10 C 0.8627(3) 0.25046(18) 0.79636(13) 0.0185(4) Uani 1 1 d . . .
H10 H 0.8615 0.1839 0.7595 0.022 Uiso 1 1 calc R . .
C14 C 0.8385(3) 0.33543(18) 0.94056(13) 0.0169(4) Uani 1 1 d . . .
C13 C 0.8729(3) 0.44760(18) 0.90526(14) 0.0196(4) Uani 1 1 d . . .
H13 H 0.8785 0.5130 0.9422 0.024 Uiso 1 1 calc R . .
C9 C 0.8327(3) 0.23795(17) 0.88808(13) 0.0166(4) Uani 1 1 d . . .
C12 C 0.8990(3) 0.46003(18) 0.81303(14) 0.0211(4) Uani 1 1 d . . .
H12 H 0.9203 0.5362 0.7862 0.025 Uiso 1 1 calc R . .
C8 C 0.7859(3) 0.12960(18) 0.94590(13) 0.0174(4) Uani 1 1 d . . .
C15 C 0.3410(3) 0.25026(18) 0.97915(14) 0.0196(4) Uani 1 1 d . . .
H15 H 0.3465 0.2700 1.0381 0.024 Uiso 1 1 calc R . .
C11 C 0.8946(3) 0.36319(19) 0.75906(14) 0.0210(4) Uani 1 1 d . . .
H11 H 0.9136 0.3740 0.6961 0.025 Uiso 1 1 calc R . .
C17 C 0.3658(3) 0.30512(18) 0.82458(14) 0.0192(4) Uani 1 1 d . . .
C18 C 0.3244(3) 0.19071(19) 0.80987(14) 0.0206(4) Uani 1 1 d . . .
H18 H 0.3187 0.1680 0.7515 0.025 Uiso 1 1 calc R . .
C26 C 0.4015(3) 0.3945(2) 0.74991(15) 0.0254(5) Uani 1 1 d . . .
H26A H 0.3475 0.4763 0.7723 0.038 Uiso 1 1 calc R . .
H26B H 0.3439 0.3746 0.7019 0.038 Uiso 1 1 calc R . .
H26C H 0.5365 0.3913 0.7267 0.038 Uiso 1 1 calc R . .
C16 C 0.3752(3) 0.33337(18) 0.91157(14) 0.0203(4) Uani 1 1 d . . .
H16 H 0.4052 0.4101 0.9238 0.024 Uiso 1 1 calc R . .
C19 C 0.2917(3) 0.11048(19) 0.88001(14) 0.0210(4) Uani 1 1 d . . .
H19 H 0.2631 0.0326 0.8698 0.025 Uiso 1 1 calc R . .
N4 N 0.7368(2) 0.35850(15) 0.46607(12) 0.0187(4) Uani 1 1 d . . .
C24 C 0.6766(3) 0.25211(18) 0.49019(14) 0.0194(4) Uani 1 1 d . . .
H24 H 0.6153 0.2394 0.5506 0.023 Uiso 1 1 calc R . .
C20 C 0.8222(3) 0.38009(19) 0.38133(14) 0.0207(4) Uani 1 1 d . . .
H20 H 0.8626 0.4565 0.3658 0.025 Uiso 1 1 calc R . .
C22 C 0.7936(3) 0.17991(18) 0.33967(13) 0.0182(4) Uani 1 1 d . . .
C23 C 0.7027(3) 0.16147(18) 0.42827(14) 0.0196(4) Uani 1 1 d . . .
H23 H 0.6591 0.0864 0.4457 0.024 Uiso 1 1 calc R . .
C25 C 0.8246(3) 0.08270(19) 0.27052(14) 0.0226(4) Uani 1 1 d . . .
H25A H 0.8600 0.0038 0.2967 0.034 Uiso 1 1 calc R . .
H25B H 0.9248 0.0989 0.2196 0.034 Uiso 1 1 calc R . .
H25C H 0.7092 0.0818 0.2500 0.034 Uiso 1 1 calc R . .
C21 C 0.8513(3) 0.29254(19) 0.31701(14) 0.0208(4) Uani 1 1 d . . .
H21 H 0.9109 0.3086 0.2569 0.025 Uiso 1 1 calc R . .
H2 H 0.273(4) 0.088(3) 1.0096(19) 0.036(7) Uiso 1 1 d . . .
H1 H 0.721(4) 0.418(3) 0.5089(19) 0.035(7) Uiso 1 1 d . . .

loop_
_atom_site_aniso_label
_atom_site_aniso_U_11
_atom_site_aniso_U_22
_atom_site_aniso_U_33
_atom_site_aniso_U_23
_atom_site_aniso_U_13
_atom_site_aniso_U_12
S1 0.0222(3) 0.0157(2) 0.0133(2) 0.00141(17) -0.00404(18) -0.00554(18)
O1 0.0350(8) 0.0142(7) 0.0170(7) 0.0016(5) -0.0025(6) -0.0066(6)
O3 0.0290(8) 0.0209(7) 0.0174(7) 0.0050(6) -0.0083(6) -0.0064(6)
O2 0.0256(8) 0.0250(8) 0.0184(7) 0.0012(6) -0.0030(6) -0.0086(6)
N1 0.0264(9) 0.0156(8) 0.0144(8) -0.0001(6) -0.0032(7) -0.0046(7)
C7 0.0184(9) 0.0177(9) 0.0133(9) 0.0011(7) -0.0045(7) -0.0020(7)
C1 0.0188(9) 0.0173(10) 0.0161(10) 0.0006(8) -0.0039(7) -0.0021(7)
C3 0.0192(10) 0.0206(10) 0.0175(10) 0.0024(8) -0.0035(8) -0.0013(8)
C6 0.0221(10) 0.0170(10) 0.0214(10) -0.0003(8) -0.0069(8) -0.0039(8)
C4 0.0231(10) 0.0278(11) 0.0151(10) -0.0019(8) -0.0047(8) -0.0007(8)
C2 0.0166(9) 0.0163(9) 0.0175(10) 0.0003(7) -0.0054(7) -0.0013(7)
C5 0.0233(10) 0.0211(10) 0.0235(11) -0.0064(8) -0.0071(8) -0.0026(8)
S2 0.0255(3) 0.0164(2) 0.0131(2) 0.00040(18) -0.00160(19) -0.00674(19)
O4 0.0344(8) 0.0146(7) 0.0167(7) 0.0005(5) -0.0043(6) -0.0056(6)
O6 0.0337(8) 0.0271(8) 0.0181(7) 0.0014(6) -0.0070(6) -0.0107(7)
O5 0.0299(8) 0.0219(8) 0.0199(8) -0.0031(6) 0.0033(6) -0.0061(6)
N3 0.0217(9) 0.0161(8) 0.0175(9) 0.0028(7) -0.0038(7) -0.0021(7)
N2 0.0291(9) 0.0176(9) 0.0152(8) 0.0008(7) -0.0028(7) -0.0067(7)
C10 0.0195(10) 0.0186(10) 0.0166(10) -0.0010(8) -0.0034(8) -0.0016(8)
C14 0.0178(9) 0.0177(10) 0.0141(9) 0.0017(7) -0.0019(7) -0.0027(7)
C13 0.0214(10) 0.0169(10) 0.0196(10) -0.0003(8) -0.0013(8) -0.0048(8)
C9 0.0165(9) 0.0160(9) 0.0163(9) 0.0007(7) -0.0020(7) -0.0017(7)
C12 0.0220(10) 0.0174(10) 0.0222(10) 0.0060(8) -0.0014(8) -0.0045(8)
C8 0.0202(10) 0.0152(9) 0.0164(10) 0.0014(7) -0.0034(8) -0.0028(7)
C15 0.0216(10) 0.0193(10) 0.0174(10) -0.0028(8) -0.0036(8) -0.0015(8)
C11 0.0203(10) 0.0248(11) 0.0167(10) 0.0050(8) -0.0025(8) -0.0032(8)
C17 0.0158(9) 0.0196(10) 0.0209(10) 0.0027(8) -0.0030(8) -0.0007(7)
C18 0.0239(10) 0.0210(10) 0.0173(10) -0.0005(8) -0.0053(8) -0.0033(8)
C26 0.0284(11) 0.0248(11) 0.0241(11) 0.0082(9) -0.0070(9) -0.0076(9)
C16 0.0211(10) 0.0169(10) 0.0226(11) 0.0001(8) -0.0040(8) -0.0035(8)
C19 0.0261(11) 0.0181(10) 0.0188(10) -0.0006(8) -0.0050(8) -0.0033(8)
N4 0.0216(9) 0.0162(8) 0.0187(9) -0.0016(7) -0.0061(7) -0.0012(7)
C24 0.0198(10) 0.0190(10) 0.0191(10) 0.0044(8) -0.0045(8) -0.0032(8)
C20 0.0246(10) 0.0179(10) 0.0199(10) 0.0032(8) -0.0054(8) -0.0047(8)
C22 0.0183(9) 0.0182(10) 0.0191(10) 0.0010(8) -0.0079(8) -0.0005(7)
C23 0.0198(10) 0.0168(10) 0.0228(10) 0.0025(8) -0.0060(8) -0.0034(8)
C25 0.0258(11) 0.0201(10) 0.0223(11) -0.0036(8) -0.0046(8) -0.0048(8)
C21 0.0243(10) 0.0208(10) 0.0170(10) 0.0031(8) -0.0039(8) -0.0047(8)

loop_
_atom_type_symbol
_atom_type_description
_atom_type_scat_dispersion_real
_atom_type_scat_dispersion_imag
_atom_type_scat_source
C C 0.0033 0.0016 'International Tables Vol C Tables 4.2.6.8 and 6.1.1.4'
H H 0.0000 0.0000 'International Tables Vol C Tables 4.2.6.8 and 6.1.1.4'
N N 0.0061 0.0033 'International Tables Vol C Tables 4.2.6.8 and 6.1.1.4'
O O 0.0106 0.0060 'International Tables Vol C Tables 4.2.6.8 and 6.1.1.4'
S S 0.1246 0.1234 'International Tables Vol C Tables 4.2.6.8 and 6.1.1.4'

loop_
_geom_angle_atom_site_label_1
_geom_angle_atom_site_label_2
_geom_angle_atom_site_label_3
_geom_angle
_geom_angle_site_symmetry_1
_geom_angle_site_symmetry_3
_geom_angle_publ_flag
O2 S1 O3 114.88(9) . . ?
O2 S1 N1 111.76(9) . . ?
O3 S1 N1 110.47(9) . . ?
O2 S1 C7 110.85(9) . . ?
O3 S1 C7 110.10(9) . . ?
N1 S1 C7 97.44(9) . . ?
C1 N1 S1 110.57(14) . . ?
C6 C7 C2 122.43(18) . . ?
C6 C7 S1 131.23(16) . . ?
C2 C7 S1 106.33(14) . . ?
O1 C1 N1 124.75(18) . . ?
O1 C1 C2 120.75(18) . . ?
N1 C1 C2 114.50(17) . . ?
C2 C3 C4 117.48(19) . . ?
C2 C3 H3 121.3 . . ?
C4 C3 H3 121.3 . . ?
C7 C6 C5 116.77(19) . . ?
C7 C6 H6 121.6 . . ?
C5 C6 H6 121.6 . . ?
C5 C4 C3 121.24(19) . . ?
C5 C4 H4 119.4 . . ?
C3 C4 H4 119.4 . . ?
C3 C2 C7 120.70(18) . . ?
C3 C2 C1 128.28(18) . . ?
C7 C2 C1 111.01(17) . . ?
C4 C5 C6 121.34(19) . . ?
C4 C5 H5 119.3 . . ?
C6 C5 H5 119.3 . . ?
O6 S2 O5 115.12(9) . . ?
O6 S2 N2 111.83(9) . . ?
O5 S2 N2 110.91(9) . . ?
O6 S2 C14 110.73(9) . . ?
O5 S2 C14 109.66(9) . . ?
N2 S2 C14 97.15(9) . . ?
C15 N3 C19 121.29(18) . . ?
C15 N3 H2 118.9(17) . . ?
C19 N3 H2 119.8(17) . . ?
C8 N2 S2 111.35(14) . . ?
C9 C10 C11 118.34(19) . . ?
C9 C10 H10 120.8 . . ?
C11 C10 H10 120.8 . . ?
C13 C14 C9 122.88(18) . . ?
C13 C14 S2 129.96(16) . . ?
C9 C14 S2 107.10(14) . . ?
C14 C13 C12 116.69(19) . . ?
C14 C13 H13 121.7 . . ?
C12 C13 H13 121.7 . . ?
C10 C9 C14 120.00(18) . . ?
C10 C9 C8 129.46(18) . . ?
C14 C9 C8 110.52(17) . . ?
C13 C12 C11 121.36(19) . . ?
C13 C12 H12 119.3 . . ?
C11 C12 H12 119.3 . . ?
O4 C8 N2 124.71(18) . . ?
O4 C8 C9 121.42(18) . . ?
N2 C8 C9 113.87(17) . . ?
N3 C15 C16 120.48(19) . . ?
N3 C15 H15 119.8 . . ?
C16 C15 H15 119.8 . . ?
C12 C11 C10 120.71(19) . . ?
C12 C11 H11 119.6 . . ?
C10 C11 H11 119.6 . . ?
C18 C17 C16 117.75(18) . . ?
C18 C17 C26 121.27(19) . . ?
C16 C17 C26 120.97(19) . . ?
C19 C18 C17 119.93(19) . . ?
C19 C18 H18 120.0 . . ?
C17 C18 H18 120.0 . . ?
C17 C26 H26A 109.5 . . ?
C17 C26 H26B 109.5 . . ?
H26A C26 H26B 109.5 . . ?
C17 C26 H26C 109.5 . . ?
H26A C26 H26C 109.5 . . ?
H26B C26 H26C 109.5 . . ?
C15 C16 C17 120.02(19) . . ?
C15 C16 H16 120.0 . . ?
C17 C16 H16 120.0 . . ?
N3 C19 C18 120.52(19) . . ?
N3 C19 H19 119.7 . . ?
C18 C19 H19 119.7 . . ?
C20 N4 C24 121.40(18) . . ?
C20 N4 H1 119.3(17) . . ?
C24 N4 H1 119.3(17) . . ?
N4 C24 C23 120.47(19) . . ?
N4 C24 H24 119.8 . . ?
C23 C24 H24 119.8 . . ?
N4 C20 C21 120.35(19) . . ?
N4 C20 H20 119.8 . . ?
C21 C20 H20 119.8 . . ?
C21 C22 C23 117.95(19) . . ?
C21 C22 C25 120.96(18) . . ?
C23 C22 C25 121.07(18) . . ?
C24 C23 C22 119.78(19) . . ?
C24 C23 H23 120.1 . . ?
C22 C23 H23 120.1 . . ?
C22 C25 H25A 109.5 . . ?
C22 C25 H25B 109.5 . . ?
H25A C25 H25B 109.5 . . ?
C22 C25 H25C 109.5 . . ?
H25A C25 H25C 109.5 . . ?
H25B C25 H25C 109.5 . . ?
C20 C21 C22 120.03(19) . . ?
C20 C21 H21 120.0 . . ?
C22 C21 H21 120.0 . . ?

loop_
_geom_bond_atom_site_label_1
_geom_bond_atom_site_label_2
_geom_bond_distance
_geom_bond_site_symmetry_2
_geom_bond_publ_flag
S1 O2 1.4408(15) . ?
S1 O3 1.4445(15) . ?
S1 N1 1.6214(17) . ?
S1 C7 1.775(2) . ?
O1 C1 1.252(2) . ?
N1 C1 1.345(3) . ?
C7 C6 1.381(3) . ?
C7 C2 1.387(3) . ?
C1 C2 1.498(3) . ?
C3 C2 1.384(3) . ?
C3 C4 1.394(3) . ?
C3 H3 0.9500 . ?
C6 C5 1.391(3) . ?
C6 H6 0.9500 . ?
C4 C5 1.388(3) . ?
C4 H4 0.9500 . ?
C5 H5 0.9500 . ?
S2 O6 1.4406(16) . ?
S2 O5 1.4489(16) . ?
S2 N2 1.6169(17) . ?
S2 C14 1.768(2) . ?
O4 C8 1.246(2) . ?
N3 C15 1.340(3) . ?
N3 C19 1.341(3) . ?
N3 H2 0.93(3) . ?
N2 C8 1.344(3) . ?
C10 C9 1.379(3) . ?
C10 C11 1.394(3) . ?
C10 H10 0.9500 . ?
C14 C13 1.382(3) . ?
C14 C9 1.386(3) . ?
C13 C12 1.389(3) . ?
C13 H13 0.9500 . ?
C9 C8 1.510(3) . ?
C12 C11 1.391(3) . ?
C12 H12 0.9500 . ?
C15 C16 1.372(3) . ?
C15 H15 0.9500 . ?
C11 H11 0.9500 . ?
C17 C18 1.393(3) . ?
C17 C16 1.401(3) . ?
C17 C26 1.497(3) . ?
C18 C19 1.378(3) . ?
C18 H18 0.9500 . ?
C26 H26A 0.9800 . ?
C26 H26B 0.9800 . ?
C26 H26C 0.9800 . ?
C16 H16 0.9500 . ?
C19 H19 0.9500 . ?
N4 C20 1.340(3) . ?
N4 C24 1.340(3) . ?
N4 H1 0.92(3) . ?
C24 C23 1.372(3) . ?
C24 H24 0.9500 . ?
C20 C21 1.370(3) . ?
C20 H20 0.9500 . ?
C22 C21 1.394(3) . ?
C22 C23 1.396(3) . ?
C22 C25 1.498(3) . ?
C23 H23 0.9500 . ?
C25 H25A 0.9800 . ?
C25 H25B 0.9800 . ?
C25 H25C 0.9800 . ?
C21 H21 0.9500 . ?
